data_4127359
loop_
_publ_author_name
'Straus, Daniel B.'
'Guo, Shu'
'Cava, Robert J.'

_publ_section_title
;
 Kinetically Stable Single Crystals of Perovskite-Phase CsPbI<sub>3</sub>.
;
_journal_issue 29
_journal_name_full 'Journal of the American Chemical Society'
_journal_page_first 11435
_journal_page_last 11439
_journal_paper_doi 10.1021/jacs.9b06055
_journal_volume 141
_journal_year 2019
_chemical_formula_moiety '0.25(Cs4 I12 Pb4)'
_chemical_formula_sum 'Cs I3 Pb'
_chemical_formula_weight 720.80
_space_group_crystal_system orthorhombic
_space_group_IT_number 62
_space_group_name_Hall '-P 2ac 2n'
_space_group_name_H-M_alt 'P n m a'
_symmetry_space_group_name_Hall '-P 2ac 2n'
_symmetry_space_group_name_H-M 'P n m a'
_atom_sites_solution_hydrogens constr
_atom_sites_solution_primary direct
_atom_sites_solution_secondary difmap
_audit_creation_date 2019-04-24
_audit_creation_method
;
Olex2 1.2
(compiled 2018.05.29 svn.r3508 for OlexSys, GUI svn.r5506)
;
_cell_angle_alpha 90.00
_cell_angle_beta 90.00
_cell_angle_gamma 90.00
_cell_formula_units_Z 4
_cell_length_a 8.8637(8)
_cell_length_b 12.4838(12)
_cell_length_c 8.5783(8)
_cell_measurement_reflns_used 1148
_cell_measurement_temperature 295(2)
_cell_measurement_theta_max 23.89
_cell_measurement_theta_min 3.26
_cell_volume 949.21(15)
_computing_molecular_graphics 'Olex2 (Dolomanov et al., 2009)'
_computing_publication_material 'Olex2 (Dolomanov et al., 2009)'
_computing_structure_refinement 'XL (Sheldrick, 2008)'
_computing_structure_solution 'XS (Sheldrick, 2008)'
_diffrn_ambient_temperature 295.03
_diffrn_measured_fraction_theta_full 0.999
_diffrn_measured_fraction_theta_max 0.999
_diffrn_measurement_device_type 'Bruker APEX-II CCD'
_diffrn_measurement_method '\f and \w scans'
_diffrn_radiation_monochromator graphite
_diffrn_radiation_type MoK\a
_diffrn_radiation_wavelength 0.71073
_diffrn_reflns_av_R_equivalents 0.0541
_diffrn_reflns_av_unetI/netI 0.0478
_diffrn_reflns_limit_h_max 11
_diffrn_reflns_limit_h_min -11
_diffrn_reflns_limit_k_max 16
_diffrn_reflns_limit_k_min -16
_diffrn_reflns_limit_l_max 11
_diffrn_reflns_limit_l_min -9
_diffrn_reflns_number 7193
_diffrn_reflns_theta_full 28.28
_diffrn_reflns_theta_max 28.28
_diffrn_reflns_theta_min 2.88
_diffrn_source 'fine-focus sealed tube'
_diffrn_standards_number 0
_exptl_absorpt_coefficient_mu 31.213
_exptl_absorpt_correction_T_max 0.7457
_exptl_absorpt_correction_T_min 0.6110
_exptl_absorpt_correction_type multi-scan
_exptl_absorpt_process_details
;
SADABS-2014/5 (Bruker,2014/5) was used for absorption correction.
wR2(int) was 0.1047 before and 0.0076 after correction.
The Ratio of minimum to maximum transmission is 0.8194.
The \l/2 correction factor is 0.00150.
;
_exptl_crystal_colour black
_exptl_crystal_colour_primary black
_exptl_crystal_density_diffrn 5.044
_exptl_crystal_density_method 'not measured'
_exptl_crystal_description block
_exptl_crystal_F_000 1184
_exptl_crystal_size_max 0.053
_exptl_crystal_size_mid 0.047
_exptl_crystal_size_min 0.029
_refine_diff_density_max 1.612
_refine_diff_density_min -1.837
_refine_diff_density_rms 0.257
_refine_ls_extinction_method none
_refine_ls_goodness_of_fit_ref 1.047
_refine_ls_hydrogen_treatment undef
_refine_ls_matrix_type full
_refine_ls_number_parameters 28
_refine_ls_number_reflns 1231
_refine_ls_number_restraints 0
_refine_ls_restrained_S_all 1.047
_refine_ls_R_factor_all 0.0645
_refine_ls_R_factor_gt 0.0349
_refine_ls_shift/su_max 0.000
_refine_ls_shift/su_mean 0.000
_refine_ls_structure_factor_coef Fsqd
_refine_ls_weighting_details 'calc w=1/[\s^2^(Fo^2^)+(0.0000P)^2^+7.5935P] where P=(Fo^2^+2Fc^2^)/3'
_refine_ls_weighting_scheme calc
_refine_ls_wR_factor_gt 0.0599
_refine_ls_wR_factor_ref 0.0679
_reflns_number_gt 839
_reflns_number_total 1231
_reflns_threshold_expression >2sigma(I)
_cod_data_source_file ja9b06055_si_003.cif
_cod_data_source_block mo_cp295_0ma
_cod_database_code 4127359
_olex2_refinement_description
;
;
_olex2_submission_special_instructions 'No special instructions were received'

loop_
_space_group_symop_id
_space_group_symop_operation_xyz
1 'x, y, z'
2 '-x+1/2, -y, z+1/2'
3 'x+1/2, -y+1/2, -z+1/2'
4 '-x, y+1/2, -z'
5 '-x, -y, -z'
6 'x-1/2, y, -z-1/2'
7 '-x-1/2, y-1/2, z-1/2'
8 'x, -y-1/2, z'

loop_
_atom_site_label
_atom_site_type_symbol
_atom_site_fract_x
_atom_site_fract_y
_atom_site_fract_z
_atom_site_U_iso_or_equiv
_atom_site_adp_type
_atom_site_occupancy
_atom_site_calc_flag
_atom_site_site_symmetry_order
_atom_site_refinement_flags_posn
_atom_site_refinement_flags_adp
_atom_site_refinement_flags_occupancy
Pb1 Pb 0.0000 0.0000 0.0000 0.03112(13) Uani 1 d 2 S T P
Cs1 Cs 0.43839(17) 0.2500 0.02006(17) 0.0786(4) Uani 1 d 2 S T P
I1 I 0.50303(16) 0.2500 0.56458(16) 0.0700(4) Uani 1 d 2 S T P
I2 I 0.19871(9) 0.03272(7) 0.30445(9) 0.0550(2) Uani 1 d 1 . . .

loop_
_atom_site_aniso_label
_atom_site_aniso_U_11
_atom_site_aniso_U_22
_atom_site_aniso_U_33
_atom_site_aniso_U_23
_atom_site_aniso_U_13
_atom_site_aniso_U_12
Pb1 0.0293(2) 0.0292(2) 0.0349(2) -0.0018(2) 0.0003(3) 0.0009(2)
Cs1 0.0849(9) 0.0610(7) 0.0898(9) 0.000 -0.0240(8) 0.000
I1 0.0939(9) 0.0217(4) 0.0943(9) 0.000 0.0191(8) 0.000
I2 0.0440(4) 0.0725(5) 0.0485(4) -0.0030(4) -0.0219(3) 0.0045(4)

loop_
_atom_type_symbol
_atom_type_description
_atom_type_scat_dispersion_real
_atom_type_scat_dispersion_imag
_atom_type_scat_source
Cs Cs -0.3680 2.1192 'International Tables Vol C Tables 4.2.6.8 and 6.1.1.4'
I I -0.4742 1.8119 'International Tables Vol C Tables 4.2.6.8 and 6.1.1.4'
Pb Pb -3.3944 10.1111 'International Tables Vol C Tables 4.2.6.8 and 6.1.1.4'

loop_
_geom_angle_atom_site_label_1
_geom_angle_atom_site_label_2
_geom_angle_atom_site_label_3
_geom_angle
_geom_angle_site_symmetry_1
_geom_angle_site_symmetry_3
I1 Pb1 I1 180.0 6_556 2_554
I1 Pb1 I2 89.29(3) 2_554 .
I1 Pb1 I2 91.56(3) 6_556 2_554
I1 Pb1 I2 89.29(3) 6_556 5
I1 Pb1 I2 88.44(3) 6_556 6_556
I1 Pb1 I2 90.71(3) 2_554 5
I1 Pb1 I2 88.44(3) 2_554 2_554
I1 Pb1 I2 90.71(3) 6_556 .
I1 Pb1 I2 91.56(3) 2_554 6_556
I2 Pb1 I2 90.883(9) . 6_556
I2 Pb1 I2 89.117(9) . 2_554
I2 Pb1 I2 90.883(9) 5 2_554
I2 Pb1 I2 180.000(16) 5 .
I2 Pb1 I2 89.117(9) 5 6_556
I2 Pb1 I2 180.000(15) 6_556 2_554
I1 Cs1 I1 87.69(4) 6_556 1_554
I1 Cs1 I2 68.36(2) 6_556 2_554
I1 Cs1 I2 130.15(3) 1_554 8_565
I1 Cs1 I2 130.15(3) 1_554 .
I1 Cs1 I2 66.61(2) 1_554 2_554
I1 Cs1 I2 67.19(3) 6_556 .
I1 Cs1 I2 68.36(2) 6_556 7_665
I1 Cs1 I2 67.19(3) 6_556 8_565
I1 Cs1 I2 66.61(2) 1_554 7_665
I2 Cs1 I1 131.19(3) 6_656 6_556
I2 Cs1 I1 131.19(3) 3 6_556
I2 Cs1 I1 107.38(4) 3 1_554
I2 Cs1 I1 107.38(4) 6_656 1_554
I2 Cs1 I2 75.68(2) 6_656 2_554
I2 Cs1 I2 160.28(4) 6_656 7_665
I2 Cs1 I2 64.241(13) 7_665 8_565
I2 Cs1 I2 67.947(19) 3 8_565
I2 Cs1 I2 130.85(4) 2_554 8_565
I2 Cs1 I2 67.947(19) 6_656 .
I2 Cs1 I2 75.68(2) 3 7_665
I2 Cs1 I2 121.74(4) 3 .
I2 Cs1 I2 160.28(4) 3 2_554
I2 Cs1 I2 121.74(4) 6_656 8_565
I2 Cs1 I2 64.241(13) 2_554 .
I2 Cs1 I2 130.85(4) 7_665 .
I2 Cs1 I2 89.11(4) 3 6_656
I2 Cs1 I2 79.96(4) 8_565 .
I2 Cs1 I2 115.82(4) 2_554 7_665
Pb1 I1 Pb1 159.85(5) 2 3
Pb1 I1 Cs1 99.89(2) 3 1_556
Pb1 I1 Cs1 99.89(2) 2 1_556
Pb1 I1 Cs1 88.62(2) 2 6_656
Pb1 I1 Cs1 88.62(3) 3 6_656
Cs1 I1 Cs1 109.00(5) 6_656 1_556
Pb1 I2 Pb1 151.99(3) . 2
Pb1 I2 Cs1 83.49(3) . .
Pb1 I2 Cs1 84.37(3) 2 2
Pb1 I2 Cs1 112.70(3) 2 6_556
Pb1 I2 Cs1 87.98(3) 2 .
Pb1 I2 Cs1 95.41(3) . 2
Pb1 I2 Cs1 94.56(3) . 6_556
Cs1 I2 Cs1 104.32(2) 6_556 2
Cs1 I2 Cs1 161.39(3) 2 .
Cs1 I2 Cs1 94.28(3) 6_556 .

loop_
_geom_bond_atom_site_label_1
_geom_bond_atom_site_label_2
_geom_bond_distance
_geom_bond_site_symmetry_2
Pb1 I1 3.1698(4) 6_556
Pb1 I1 3.1698(4) 2_554
Pb1 I2 3.1801(7) 6_556
Pb1 I2 3.1764(7) .
Pb1 I2 3.1764(7) 5
Pb1 I2 3.1801(7) 2_554
Cs1 I1 3.949(2) 1_554
Cs1 I1 3.927(2) 6_556
Cs1 I2 4.2217(15) 8_565
Cs1 I2 4.1659(12) 7_665
Cs1 I2 3.8663(13) 6_656
Cs1 I2 4.2217(15) .
Cs1 I2 3.8663(13) 3
Cs1 I2 4.1659(12) 2_554
I1 Pb1 3.1698(4) 2
I1 Pb1 3.1698(4) 3
I1 Cs1 3.927(2) 6_656
I1 Cs1 3.949(2) 1_556
I2 Pb1 3.1801(7) 2
I2 Cs1 4.1659(12) 2
I2 Cs1 3.8663(13) 6_556
